data_4504119
loop_
_publ_author_name
'Zhou, Xiao-Ping'
'Zhang, Xuanjun'
'Lin, Shi-Hong'
'Li, Dan'

_publ_section_title
;
 Anion&#x2212;\p-Interaction-Directed Self-Assembly of Ag(I) Coordination
 Networks
;
_journal_issue 3
_journal_name_full 'Crystal Growth &amp; Design'
_journal_page_first 485
_journal_paper_doi 10.1021/cg0608256
_journal_volume 7
_journal_year 2007
_chemical_formula_sum 'C44 H27 Ag4 F12 N12 O9.5'
_chemical_formula_weight 1535.26
_chemical_name_systematic
; 
 ? 
;
_space_group_IT_number 2
_symmetry_cell_setting triclinic
_symmetry_space_group_name_Hall '-P 1'
_symmetry_space_group_name_H-M 'P -1'
_atom_sites_solution_hydrogens geom
_atom_sites_solution_primary direct
_atom_sites_solution_secondary difmap
_audit_creation_method SHELXL-97
_cell_angle_alpha 80.844(2)
_cell_angle_beta 72.760(2)
_cell_angle_gamma 89.823(2)
_cell_formula_units_Z 2
_cell_length_a 10.7077(15)
_cell_length_b 15.062(2)
_cell_length_c 16.372(2)
_cell_measurement_reflns_used 6315
_cell_measurement_temperature 293(2)
_cell_measurement_theta_max 25.5
_cell_measurement_theta_min 2.4
_cell_volume 2487.0(6)
_computing_cell_refinement 'Bruker SMART'
_computing_data_collection 'Bruker SMART'
_computing_data_reduction 'Bruker SAINT'
_computing_molecular_graphics 'Bruker SHELXTL'
_computing_publication_material 'Bruker SHELXTL'
_computing_structure_refinement 'SHELXL-97 (Sheldrick, 1997)'
_computing_structure_solution 'SHELXS-97 (Sheldrick, 1990)'
_diffrn_ambient_temperature 293(2)
_diffrn_measured_fraction_theta_full 0.992
_diffrn_measured_fraction_theta_max 0.992
_diffrn_measurement_device_type 'CCD area detector'
_diffrn_measurement_method 'phi and omega scans'
_diffrn_radiation_monochromator graphite
_diffrn_radiation_source 'fine-focus sealed tube'
_diffrn_radiation_type MoK\a
_diffrn_radiation_wavelength 0.71073
_diffrn_reflns_av_R_equivalents 0.0197
_diffrn_reflns_av_sigmaI/netI 0.0298
_diffrn_reflns_limit_h_max 12
_diffrn_reflns_limit_h_min -12
_diffrn_reflns_limit_k_max 17
_diffrn_reflns_limit_k_min -17
_diffrn_reflns_limit_l_max 19
_diffrn_reflns_limit_l_min -19
_diffrn_reflns_number 18026
_diffrn_reflns_theta_full 25.00
_diffrn_reflns_theta_max 25.00
_diffrn_reflns_theta_min 1.32
_exptl_absorpt_coefficient_mu 1.667
_exptl_absorpt_correction_T_max 0.7005
_exptl_absorpt_correction_T_min 0.5853
_exptl_absorpt_correction_type multi-scan
_exptl_absorpt_process_details 'SADABS (sheldrick, 1996)'
_exptl_crystal_colour Yellow
_exptl_crystal_density_diffrn 2.050
_exptl_crystal_density_meas 0
_exptl_crystal_density_method 'not measured'
_exptl_crystal_description Block
_exptl_crystal_F_000 1494
_exptl_crystal_size_max 0.36
_exptl_crystal_size_mid 0.25
_exptl_crystal_size_min 0.23
_refine_diff_density_max 6.255
_refine_diff_density_min -2.566
_refine_diff_density_rms 0.256
_refine_ls_extinction_method none
_refine_ls_goodness_of_fit_ref 1.030
_refine_ls_hydrogen_treatment constr
_refine_ls_matrix_type full
_refine_ls_number_parameters 739
_refine_ls_number_reflns 8679
_refine_ls_number_restraints 0
_refine_ls_restrained_S_all 1.030
_refine_ls_R_factor_all 0.1035
_refine_ls_R_factor_gt 0.0872
_refine_ls_shift/su_max 0.001
_refine_ls_shift/su_mean 0.000
_refine_ls_structure_factor_coef Fsqd
_refine_ls_weighting_details 'calc w=1/[\s^2^(Fo^2^)+(0.1488P)^2^+18.8250P] where P=(Fo^2^+2Fc^2^)/3'
_refine_ls_weighting_scheme calc
_refine_ls_wR_factor_gt 0.2403
_refine_ls_wR_factor_ref 0.2609
_reflns_number_gt 6841
_reflns_number_total 8679
_reflns_threshold_expression >2sigma(I)
_cod_data_source_file cg0608256si20070127_041015.cif
_cod_data_source_block 4
_cod_depositor_comments
;
The following automatic conversions were performed:

'_symmetry_cell_setting' value 'Triclinic' changed to 'triclinic'
according to /home/saulius/struct/CIF-dictionaries/cif_core.dic
dictionary named 'cif_core.dic' version 2.4.1 from
2010-06-29.

'_exptl_absorpt_correction_type' value 'Multi-scan'
changed to 'multi-scan' according to
/home/saulius/struct/CIF-dictionaries/cif_core.dic dictionary named
'cif_core.dic' version 2.4.1 from 2010-06-29.

Automatic conversion script
Id: cif_fix_values 1715 2011-07-08 13:25:40Z adriana 
;
_cod_original_cell_volume 2487.1(6)
_cod_original_sg_symbol_H-M P-1
_cod_original_formula_sum 'C44 H27 Ag4 F12 N12 O9.50'
_cod_database_code 4504119

loop_
_symmetry_equiv_pos_as_xyz
'x, y, z'
'-x, -y, -z'

loop_
_atom_site_label
_atom_site_type_symbol
_atom_site_fract_x
_atom_site_fract_y
_atom_site_fract_z
_atom_site_U_iso_or_equiv
_atom_site_adp_type
_atom_site_occupancy
_atom_site_symmetry_multiplicity
_atom_site_calc_flag
_atom_site_refinement_flags
Ag1 Ag 0.18696(15) 0.19938(10) 0.31885(7) 0.1063(5) Uani 1 1 d .
Ag2 Ag 0.36062(11) 0.58307(6) 0.00240(8) 0.0845(4) Uani 1 1 d .
Ag3 Ag 0.38857(9) 1.08157(5) 0.45945(5) 0.0604(3) Uani 1 1 d .
Ag4 Ag 0.20428(9) 0.80028(6) 0.86195(5) 0.0641(3) Uani 1 1 d .
C1 C 0.0744(11) 0.0444(7) 0.2548(10) 0.075(3) Uani 1 1 d .
H1 H 0.0638 0.0188 0.3122 0.090 Uiso 1 1 calc R
C2 C 0.0406(12) -0.0065(8) 0.2006(11) 0.088(4) Uani 1 1 d .
H2 H 0.0059 -0.0652 0.2210 0.105 Uiso 1 1 calc R
C3 C 0.0600(12) 0.0322(7) 0.1160(9) 0.075(3) Uani 1 1 d .
H3 H 0.0412 -0.0012 0.0776 0.090 Uiso 1 1 calc R
C4 C 0.1075(10) 0.1209(7) 0.0871(8) 0.060(2) Uani 1 1 d .
H4 H 0.1168 0.1482 0.0304 0.072 Uiso 1 1 calc R
C5 C 0.1405(8) 0.1678(6) 0.1442(6) 0.047(2) Uani 1 1 d .
C6 C 0.1970(8) 0.2617(6) 0.1147(6) 0.0440(19) Uani 1 1 d .
C7 C 0.2706(8) 0.3771(6) 0.0049(6) 0.046(2) Uani 1 1 d .
C8 C 0.2984(9) 0.4179(6) -0.0878(6) 0.046(2) Uani 1 1 d .
C9 C 0.2763(11) 0.3695(7) -0.1485(7) 0.064(3) Uani 1 1 d .
H9 H 0.2433 0.3102 -0.1311 0.077 Uiso 1 1 calc R
C10 C 0.3026(12) 0.4084(8) -0.2327(7) 0.072(3) Uani 1 1 d .
H10A H 0.2866 0.3771 -0.2734 0.086 Uiso 1 1 calc R
C11 C 0.3534(12) 0.4953(9) -0.2562(8) 0.078(4) Uani 1 1 d .
H11 H 0.3746 0.5237 -0.3136 0.094 Uiso 1 1 calc R
C12 C 0.3728(10) 0.5405(7) -0.1931(9) 0.072(3) Uani 1 1 d .
H12 H 0.4073 0.5995 -0.2097 0.087 Uiso 1 1 calc R
C13 C 0.2746(8) 0.3908(6) 0.1394(6) 0.0448(19) Uani 1 1 d .
C14 C 0.2965(9) 0.4488(6) 0.2002(7) 0.050(2) Uani 1 1 d .
C15 C 0.2776(12) 0.4172(8) 0.2863(8) 0.068(3) Uani 1 1 d .
H15 H 0.2564 0.3566 0.3089 0.082 Uiso 1 1 calc R
C16 C 0.2911(14) 0.4787(10) 0.3395(9) 0.085(4) Uani 1 1 d .
H16 H 0.2782 0.4598 0.3984 0.103 Uiso 1 1 calc R
C17 C 0.3224(13) 0.5642(8) 0.3043(9) 0.076(3) Uani 1 1 d .
H17 H 0.3302 0.6058 0.3391 0.091 Uiso 1 1 calc R
C18 C 0.3435(13) 0.5919(8) 0.2172(9) 0.078(4) Uani 1 1 d .
H18 H 0.3677 0.6521 0.1941 0.094 Uiso 1 1 calc R
C19 C 0.4587(9) 0.7718(7) -0.0399(6) 0.051(2) Uani 1 1 d .
C20 C 0.4955(11) 0.8646(7) -0.0249(8) 0.061(3) Uani 1 1 d .
C21 C 0.1198(10) 0.2180(9) 0.5056(7) 0.061(3) Uani 1 1 d .
C22 C 0.0895(12) 0.2675(11) 0.5805(8) 0.083(4) Uani 1 1 d .
C23 C 0.2516(10) 0.8218(6) 0.4088(6) 0.054(2) Uani 1 1 d .
H23 H 0.2118 0.7679 0.4423 0.065 Uiso 1 1 calc R
C24 C 0.2771(11) 0.8354(7) 0.3200(7) 0.060(3) Uani 1 1 d .
H24 H 0.2538 0.7911 0.2930 0.072 Uiso 1 1 calc R
C25 C 0.3368(10) 0.9145(7) 0.2725(6) 0.055(2) Uani 1 1 d .
H25 H 0.3558 0.9249 0.2125 0.067 Uiso 1 1 calc R
C26 C 0.3688(10) 0.9794(7) 0.3150(6) 0.052(2) Uani 1 1 d .
H26 H 0.4084 1.0338 0.2824 0.063 Uiso 1 1 calc R
C27 C 0.2859(8) 0.8896(5) 0.4475(5) 0.0393(17) Uani 1 1 d .
C28 C 0.2590(8) 0.8755(5) 0.5432(5) 0.0383(17) Uani 1 1 d .
C29 C 0.1856(8) 0.7816(6) 0.6706(5) 0.0406(18) Uani 1 1 d .
C30 C 0.1262(8) 0.6922(5) 0.7231(6) 0.0403(18) Uani 1 1 d .
C31 C 0.0829(9) 0.6279(6) 0.6844(6) 0.049(2) Uani 1 1 d .
H31 H 0.0899 0.6384 0.6257 0.058 Uiso 1 1 calc R
C32 C 0.0292(10) 0.5481(6) 0.7367(8) 0.059(3) Uani 1 1 d .
H32 H -0.0017 0.5034 0.7134 0.071 Uiso 1 1 calc R
C33 C 0.0210(9) 0.5343(6) 0.8240(7) 0.053(2) Uani 1 1 d .
H33 H -0.0146 0.4806 0.8601 0.063 Uiso 1 1 calc R
C34 C 0.0672(9) 0.6025(6) 0.8549(6) 0.051(2) Uani 1 1 d .
H34 H 0.0610 0.5936 0.9135 0.061 Uiso 1 1 calc R
C35 C 0.2645(8) 0.9213(5) 0.6673(5) 0.0369(17) Uani 1 1 d .
C36 C 0.2889(8) 0.9904(6) 0.7168(5) 0.0410(18) Uani 1 1 d .
C37 C 0.3107(10) 1.0809(6) 0.6806(6) 0.054(2) Uani 1 1 d .
H37 H 0.3141 1.0998 0.6230 0.065 Uiso 1 1 calc R
C38 C 0.3273(12) 1.1424(7) 0.7310(7) 0.064(3) Uani 1 1 d .
H38 H 0.3423 1.2033 0.7079 0.077 Uiso 1 1 calc R
C39 C 0.3212(12) 1.1125(7) 0.8153(7) 0.062(3) Uani 1 1 d .
H39 H 0.3329 1.1522 0.8508 0.075 Uiso 1 1 calc R
C40 C 0.2973(11) 1.0215(7) 0.8463(6) 0.060(3) Uani 1 1 d .
H40 H 0.2918 1.0013 0.9040 0.072 Uiso 1 1 calc R
C41 C 0.1119(9) 0.7352(7) 1.0502(6) 0.048(2) Uani 1 1 d .
C42 C 0.0679(10) 0.7416(6) 1.1470(6) 0.051(2) Uani 1 1 d .
C43 C 0.4987(9) 1.2743(6) 0.4541(6) 0.0444(19) Uani 1 1 d .
C44 C 0.5169(10) 1.3480(7) 0.5042(6) 0.055(2) Uani 1 1 d .
F1 F -0.0083(11) 0.3143(9) 0.5899(9) 0.152(5) Uani 1 1 d .
F2 F 0.043(2) 0.2112(13) 0.6534(7) 0.224(8) Uani 1 1 d .
F3 F 0.1855(11) 0.3036(13) 0.5900(11) 0.222(9) Uani 1 1 d .
F4 F 0.3931(8) 0.9065(5) 0.0142(6) 0.096(2) Uani 1 1 d .
F5 F 0.5822(9) 0.8640(6) 0.0152(7) 0.113(3) Uani 1 1 d .
F6 F 0.5511(11) 0.9199(6) -0.1010(6) 0.125(3) Uani 1 1 d .
H9BA H 0.4687 0.2502 0.2813 0.188 Uiso 1 1 d R
H9CA H 0.4661 0.1671 0.2350 0.188 Uiso 1 1 d R
F7 F 0.4384(9) 1.4133(5) 0.4985(7) 0.116(3) Uani 1 1 d .
F8 F 0.6370(7) 1.3864(5) 0.4753(5) 0.092(2) Uani 1 1 d .
F9 F 0.4981(10) 1.3204(5) 0.5873(5) 0.109(3) Uani 1 1 d .
F10 F 0.1508(7) 0.7897(5) 1.1690(4) 0.085(2) Uani 1 1 d .
F11 F 0.0503(12) 0.6641(5) 1.1979(5) 0.120(4) Uani 1 1 d .
F12 F -0.0439(7) 0.7828(6) 1.1685(5) 0.095(2) Uani 1 1 d .
N1 N 0.1226(8) 0.1310(6) 0.2264(5) 0.0552(19) Uani 1 1 d .
N2 N 0.2244(7) 0.3064(5) 0.1722(5) 0.0484(17) Uani 1 1 d .
N3 N 0.2163(7) 0.2948(5) 0.0313(5) 0.0473(17) Uani 1 1 d .
N4 N 0.3445(8) 0.5035(5) -0.1107(6) 0.056(2) Uani 1 1 d .
N5 N 0.3015(8) 0.4270(5) 0.0569(5) 0.0501(18) Uani 1 1 d .
N6 N 0.3308(9) 0.5363(5) 0.1646(6) 0.062(2) Uani 1 1 d .
N7 N 0.3449(7) 0.9669(5) 0.4011(5) 0.0442(16) Uani 1 1 d .
N8 N 0.2923(7) 0.9408(4) 0.5805(4) 0.0400(15) Uani 1 1 d .
N9 N 0.2819(8) 0.9615(5) 0.7993(5) 0.0499(18) Uani 1 1 d .
N10 N 0.2138(7) 0.8422(5) 0.7135(4) 0.0436(16) Uani 1 1 d .
N11 N 0.1196(7) 0.6793(5) 0.8077(5) 0.0452(16) Uani 1 1 d .
N12 N 0.2040(7) 0.7950(5) 0.5857(5) 0.0435(16) Uani 1 1 d .
O1 O 0.1386(13) 0.1387(8) 0.5210(9) 0.125(4) Uani 1 1 d .
O2 O 0.1262(13) 0.2650(8) 0.4398(6) 0.114(4) Uani 1 1 d .
O3 O 0.4500(9) 0.7124(5) 0.0186(6) 0.085(3) Uani 1 1 d .
O4 O 0.4421(9) 0.7668(7) -0.1104(6) 0.093(3) Uani 1 1 d .
O5 O 0.5256(9) 1.2988(5) 0.3750(5) 0.074(2) Uani 1 1 d .
O6 O 0.4621(8) 1.2000(4) 0.4986(4) 0.0594(17) Uani 1 1 d .
O7 O 0.1260(9) 0.8100(5) 1.0033(5) 0.074(2) Uani 1 1 d .
O9 O 0.4309(8) 0.1910(5) 0.2872(5) 0.0684(19) Uani 1 1 d .
O8 O 0.1277(8) 0.6588(5) 1.0319(5) 0.068(2) Uani 1 1 d .
O10 O 0.007(2) 0.0251(17) 0.4532(14) 0.114(7) Uani 0.50 1 d P
H10B H -0.0756 0.0262 0.4750 0.171 Uiso 0.50 1 d PR
H10C H 0.0334 -0.0246 0.4730 0.171 Uiso 0.50 1 d PR

loop_
_atom_site_aniso_label
_atom_site_aniso_U_11
_atom_site_aniso_U_22
_atom_site_aniso_U_33
_atom_site_aniso_U_23
_atom_site_aniso_U_13
_atom_site_aniso_U_12
Ag1 0.1529(12) 0.1150(10) 0.0538(6) -0.0157(6) -0.0342(6) 0.0083(8)
Ag2 0.0958(7) 0.0407(5) 0.1118(9) -0.0110(5) -0.0240(6) -0.0141(4)
Ag3 0.0859(6) 0.0428(4) 0.0480(4) -0.0110(3) -0.0113(4) -0.0182(4)
Ag4 0.0951(6) 0.0579(5) 0.0358(4) 0.0029(3) -0.0198(4) -0.0090(4)
C1 0.062(7) 0.045(6) 0.102(9) 0.014(6) -0.012(6) 0.003(5)
C2 0.065(7) 0.042(6) 0.134(13) 0.002(7) -0.004(7) -0.015(5)
C3 0.075(7) 0.045(6) 0.100(10) -0.016(6) -0.016(7) -0.015(5)
C4 0.060(6) 0.046(5) 0.070(7) -0.004(5) -0.017(5) -0.013(4)
C5 0.042(5) 0.037(5) 0.059(6) -0.005(4) -0.012(4) 0.003(4)
C6 0.043(4) 0.038(5) 0.049(5) -0.008(4) -0.012(4) 0.005(4)
C7 0.045(5) 0.036(4) 0.054(5) -0.012(4) -0.007(4) 0.002(4)
C8 0.050(5) 0.038(5) 0.043(5) -0.006(4) -0.001(4) 0.006(4)
C9 0.078(7) 0.047(6) 0.060(6) -0.015(5) -0.007(5) 0.002(5)
C10 0.093(8) 0.072(8) 0.042(5) -0.006(5) -0.009(5) 0.014(6)
C11 0.077(8) 0.077(8) 0.058(7) 0.010(6) 0.001(6) 0.019(6)
C12 0.057(6) 0.044(6) 0.089(9) 0.020(6) 0.005(6) 0.002(5)
C13 0.045(5) 0.038(5) 0.052(5) -0.007(4) -0.014(4) 0.000(4)
C14 0.050(5) 0.048(5) 0.060(6) -0.013(4) -0.024(4) 0.003(4)
C15 0.084(8) 0.063(7) 0.063(7) -0.004(5) -0.034(6) -0.007(6)
C16 0.103(10) 0.099(11) 0.069(8) -0.019(7) -0.046(7) -0.004(8)
C17 0.100(9) 0.065(7) 0.087(9) -0.033(7) -0.055(7) 0.010(6)
C18 0.102(9) 0.050(6) 0.103(10) -0.026(6) -0.054(8) 0.006(6)
C19 0.048(5) 0.052(6) 0.053(6) -0.013(5) -0.014(4) -0.003(4)
C20 0.063(6) 0.045(5) 0.079(7) -0.005(5) -0.028(6) 0.001(5)
C21 0.057(6) 0.078(8) 0.047(6) -0.006(5) -0.014(4) -0.003(5)
C22 0.062(7) 0.126(12) 0.060(7) -0.025(7) -0.010(6) 0.004(8)
C23 0.078(7) 0.040(5) 0.048(5) 0.001(4) -0.030(5) -0.006(4)
C24 0.084(7) 0.052(6) 0.051(6) -0.013(5) -0.031(5) -0.004(5)
C25 0.072(6) 0.060(6) 0.037(5) -0.007(4) -0.019(4) 0.005(5)
C26 0.072(6) 0.049(5) 0.036(5) -0.007(4) -0.017(4) 0.005(4)
C27 0.047(4) 0.035(4) 0.039(4) -0.003(3) -0.018(4) 0.001(3)
C28 0.039(4) 0.035(4) 0.041(4) -0.006(3) -0.012(3) 0.000(3)
C29 0.042(4) 0.039(4) 0.038(4) -0.001(3) -0.011(3) 0.001(3)
C30 0.045(4) 0.030(4) 0.043(4) 0.001(3) -0.012(4) 0.000(3)
C31 0.057(5) 0.039(5) 0.045(5) -0.002(4) -0.010(4) -0.007(4)
C32 0.056(6) 0.036(5) 0.082(7) -0.008(5) -0.018(5) -0.006(4)
C33 0.049(5) 0.041(5) 0.055(6) 0.006(4) -0.003(4) -0.003(4)
C34 0.051(5) 0.041(5) 0.052(5) 0.003(4) -0.008(4) 0.000(4)
C35 0.044(4) 0.035(4) 0.030(4) 0.000(3) -0.012(3) 0.000(3)
C36 0.048(5) 0.039(4) 0.036(4) -0.005(3) -0.012(3) 0.000(3)
C37 0.081(7) 0.044(5) 0.036(5) -0.008(4) -0.015(4) -0.004(5)
C38 0.095(8) 0.047(6) 0.054(6) -0.013(5) -0.025(6) -0.001(5)
C39 0.090(8) 0.056(6) 0.052(6) -0.022(5) -0.032(5) 0.011(5)
C40 0.088(7) 0.062(6) 0.038(5) -0.014(4) -0.027(5) 0.009(5)
C41 0.049(5) 0.060(6) 0.036(4) -0.010(4) -0.013(4) -0.002(4)
C42 0.069(6) 0.040(5) 0.040(5) -0.004(4) -0.011(4) -0.008(4)
C43 0.051(5) 0.042(5) 0.038(5) -0.003(4) -0.013(4) -0.003(4)
C44 0.065(6) 0.048(5) 0.049(5) -0.011(4) -0.012(4) -0.008(5)
F1 0.117(8) 0.167(11) 0.211(13) -0.124(10) -0.060(8) 0.053(7)
F2 0.29(2) 0.27(2) 0.063(7) 0.007(9) 0.010(9) 0.013(16)
F3 0.098(7) 0.37(2) 0.254(17) -0.230(18) -0.040(9) -0.022(10)
F4 0.089(5) 0.067(4) 0.134(7) -0.042(5) -0.026(5) 0.017(4)
F5 0.123(7) 0.091(6) 0.174(9) -0.052(6) -0.102(7) 0.010(5)
F6 0.165(9) 0.071(5) 0.110(7) 0.027(5) -0.018(6) -0.038(5)
F7 0.120(7) 0.069(5) 0.191(10) -0.065(6) -0.074(7) 0.038(5)
F8 0.076(4) 0.092(5) 0.105(6) -0.037(4) -0.009(4) -0.034(4)
F9 0.189(9) 0.083(5) 0.054(4) -0.012(4) -0.034(5) -0.047(5)
F10 0.101(5) 0.105(5) 0.055(4) -0.021(4) -0.028(4) -0.023(4)
F11 0.241(11) 0.053(4) 0.050(4) 0.001(3) -0.024(5) -0.013(5)
F12 0.081(5) 0.124(7) 0.076(5) -0.043(5) -0.005(4) 0.020(4)
N1 0.057(5) 0.050(5) 0.054(5) -0.003(4) -0.014(4) 0.004(4)
N2 0.052(4) 0.039(4) 0.055(4) -0.005(3) -0.019(4) 0.000(3)
N3 0.053(4) 0.037(4) 0.047(4) -0.006(3) -0.009(3) -0.001(3)
N4 0.050(4) 0.034(4) 0.070(5) 0.006(4) -0.005(4) -0.005(3)
N5 0.055(4) 0.040(4) 0.052(5) -0.011(3) -0.009(3) -0.003(3)
N6 0.078(6) 0.041(4) 0.075(6) -0.011(4) -0.036(5) -0.001(4)
N7 0.052(4) 0.036(4) 0.043(4) -0.006(3) -0.013(3) -0.001(3)
N8 0.052(4) 0.034(4) 0.034(3) -0.003(3) -0.013(3) -0.001(3)
N9 0.063(5) 0.050(4) 0.039(4) -0.008(3) -0.019(3) 0.004(4)
N10 0.057(4) 0.036(4) 0.035(4) -0.002(3) -0.011(3) -0.003(3)
N11 0.053(4) 0.032(4) 0.044(4) 0.002(3) -0.009(3) -0.004(3)
N12 0.052(4) 0.038(4) 0.041(4) -0.004(3) -0.016(3) -0.002(3)
O1 0.147(10) 0.084(8) 0.163(12) -0.026(7) -0.074(9) 0.023(7)
O2 0.170(11) 0.115(8) 0.044(5) 0.000(5) -0.017(6) -0.027(7)
O3 0.107(7) 0.045(4) 0.101(7) 0.020(4) -0.045(5) -0.016(4)
O4 0.093(6) 0.122(8) 0.064(5) -0.032(5) -0.017(5) -0.020(5)
O5 0.112(6) 0.061(5) 0.046(4) 0.000(3) -0.023(4) -0.023(4)
O6 0.090(5) 0.041(4) 0.046(4) -0.003(3) -0.021(3) -0.017(3)
O7 0.115(6) 0.059(5) 0.044(4) 0.001(3) -0.024(4) -0.001(4)
O9 0.093(5) 0.055(4) 0.053(4) 0.002(3) -0.020(4) -0.013(4)
O8 0.090(5) 0.061(5) 0.056(4) -0.026(4) -0.017(4) 0.006(4)
O10 0.120(16) 0.124(19) 0.100(15) -0.030(14) -0.031(14) -0.015(14)

loop_
_atom_type_symbol
_atom_type_description
_atom_type_scat_dispersion_real
_atom_type_scat_dispersion_imag
_atom_type_scat_source
C C 0.0033 0.0016 'International Tables Vol C Tables 4.2.6.8 and 6.1.1.4'
H H 0.0000 0.0000 'International Tables Vol C Tables 4.2.6.8 and 6.1.1.4'
N N 0.0061 0.0033 'International Tables Vol C Tables 4.2.6.8 and 6.1.1.4'
O O 0.0106 0.0060 'International Tables Vol C Tables 4.2.6.8 and 6.1.1.4'
Ag Ag -0.8971 1.1015 'International Tables Vol C Tables 4.2.6.8 and 6.1.1.4'
F F 0.0171 0.0103 'International Tables Vol C Tables 4.2.6.8 and 6.1.1.4'

loop_
_geom_angle_atom_site_label_1
_geom_angle_atom_site_label_2
_geom_angle_atom_site_label_3
_geom_angle
_geom_angle_site_symmetry_1
N1 Ag1 O2 147.0(4) .
N1 Ag1 O9 109.3(3) .
O2 Ag1 O9 103.5(4) .
N1 Ag1 N2 69.6(3) .
O2 Ag1 N2 116.1(3) .
O9 Ag1 N2 89.2(2) .
O3 Ag2 N5 147.8(3) .
O3 Ag2 N4 139.9(3) .
N5 Ag2 N4 68.6(3) .
O3 Ag2 N6 84.6(3) .
N5 Ag2 N6 65.3(3) .
N4 Ag2 N6 133.9(3) .
O6 Ag3 N7 170.3(3) .
O6 Ag3 N8 117.9(2) .
N7 Ag3 N8 69.4(2) .
O7 Ag4 N10 153.1(3) .
O7 Ag4 N11 119.0(3) .
N10 Ag4 N11 68.2(2) .
O7 Ag4 N9 100.4(3) .
N10 Ag4 N9 66.0(2) .
N11 Ag4 N9 134.0(2) .
N1 C1 C2 121.7(12) .
N1 C1 H1 119.1 .
C2 C1 H1 119.1 .
C3 C2 C1 117.9(11) .
C3 C2 H2 121.1 .
C1 C2 H2 121.1 .
C2 C3 C4 120.5(12) .
C2 C3 H3 119.7 .
C4 C3 H3 119.7 .
C5 C4 C3 118.7(11) .
C5 C4 H4 120.6 .
C3 C4 H4 120.6 .
N1 C5 C4 121.3(9) .
N1 C5 C6 118.3(9) .
C4 C5 C6 120.3(9) .
N3 C6 N2 125.0(8) .
N3 C6 C5 116.1(8) .
N2 C6 C5 118.9(8) .
N3 C7 N5 123.8(9) .
N3 C7 C8 119.0(8) .
N5 C7 C8 117.2(8) .
N4 C8 C9 121.2(9) .
N4 C8 C7 117.2(8) .
C9 C8 C7 121.6(8) .
C10 C9 C8 120.3(10) .
C10 C9 H9 119.8 .
C8 C9 H9 119.8 .
C9 C10 C11 118.1(12) .
C9 C10 H10A 121.0 .
C11 C10 H10A 121.0 .
C10 C11 C12 119.2(11) .
C10 C11 H11 120.4 .
C12 C11 H11 120.4 .
N4 C12 C11 123.0(10) .
N4 C12 H12 118.5 .
C11 C12 H12 118.5 .
N5 C13 N2 124.1(8) .
N5 C13 C14 117.5(8) .
N2 C13 C14 118.4(8) .
N6 C14 C15 122.4(9) .
N6 C14 C13 115.0(9) .
C15 C14 C13 122.5(9) .
C14 C15 C16 118.1(11) .
C14 C15 H15 121.0 .
C16 C15 H15 121.0 .
C17 C16 C15 118.9(12) .
C17 C16 H16 120.6 .
C15 C16 H16 120.6 .
C16 C17 C18 120.7(11) .
C16 C17 H17 119.7 .
C18 C17 H17 119.7 .
N6 C18 C17 122.5(12) .
N6 C18 H18 118.7 .
C17 C18 H18 118.7 .
O3 C19 O4 127.4(11) .
O3 C19 C20 115.2(9) .
O4 C19 C20 117.3(10) .
F5 C20 F4 109.8(10) .
F5 C20 F6 103.6(10) .
F4 C20 F6 104.6(9) .
F5 C20 C19 114.3(9) .
F4 C20 C19 112.5(9) .
F6 C20 C19 111.3(10) .
O2 C21 O1 130.8(13) .
O2 C21 C22 112.8(13) .
O1 C21 C22 116.4(12) .
F3 C22 F1 114.8(16) .
F3 C22 F2 103.3(16) .
F1 C22 F2 96.0(14) .
F3 C22 C21 114.2(11) .
F1 C22 C21 115.9(12) .
F2 C22 C21 110.1(15) .
C24 C23 C27 119.2(9) .
C24 C23 H23 120.4 .
C27 C23 H23 120.4 .
C25 C24 C23 119.1(9) .
C25 C24 H24 120.5 .
C23 C24 H24 120.5 .
C24 C25 C26 118.9(9) .
C24 C25 H25 120.5 .
C26 C25 H25 120.5 .
N7 C26 C25 122.6(9) .
N7 C26 H26 118.7 .
C25 C26 H26 118.7 .
N7 C27 C23 121.8(8) .
N7 C27 C28 118.5(7) .
C23 C27 C28 119.7(8) .
N8 C28 N12 124.9(8) .
N8 C28 C27 119.6(7) .
N12 C28 C27 115.5(7) .
N10 C29 N12 124.6(8) .
N10 C29 C30 116.8(7) .
N12 C29 C30 118.6(8) .
N11 C30 C31 123.3(8) .
N11 C30 C29 116.2(7) .
C31 C30 C29 120.5(8) .
C32 C31 C30 117.2(9) .
C32 C31 H31 121.4 .
C30 C31 H31 121.4 .
C31 C32 C33 120.0(9) .
C31 C32 H32 120.0 .
C33 C32 H32 120.0 .
C34 C33 C32 117.6(9) .
C34 C33 H33 121.2 .
C32 C33 H33 121.2 .
N11 C34 C33 124.6(9) .
N11 C34 H34 117.7 .
C33 C34 H34 117.7 .
N10 C35 N8 123.6(7) .
N10 C35 C36 116.3(7) .
N8 C35 C36 120.1(7) .
N9 C36 C37 121.7(8) .
N9 C36 C35 116.3(7) .
C37 C36 C35 121.9(7) .
C38 C37 C36 119.2(9) .
C38 C37 H37 120.4 .
C36 C37 H37 120.4 .
C39 C38 C37 118.9(10) .
C39 C38 H38 120.5 .
C37 C38 H38 120.5 .
C38 C39 C40 118.0(9) .
C38 C39 H39 121.0 .
C40 C39 H39 121.0 .
N9 C40 C39 124.2(9) .
N9 C40 H40 117.9 .
C39 C40 H40 117.9 .
O8 C41 O7 131.1(9) .
O8 C41 C42 116.4(8) .
O7 C41 C42 112.6(8) .
F11 C42 F10 106.6(9) .
F11 C42 F12 106.8(9) .
F10 C42 F12 104.9(8) .
F11 C42 C41 114.0(8) .
F10 C42 C41 112.8(8) .
F12 C42 C41 111.1(8) .
O6 C43 O5 130.5(9) .
O6 C43 C44 115.0(8) .
O5 C43 C44 114.4(8) .
F7 C44 F9 106.4(10) .
F7 C44 F8 105.6(9) .
F9 C44 F8 104.6(9) .
F7 C44 C43 112.2(9) .
F9 C44 C43 114.5(8) .
F8 C44 C43 112.8(8) .
C5 N1 C1 119.7(10) .
C5 N1 Ag1 123.0(7) .
C1 N1 Ag1 117.0(8) .
C6 N2 C13 114.5(8) .
C6 N2 Ag1 109.7(6) .
C13 N2 Ag1 135.5(6) .
C7 N3 C6 115.8(8) .
C12 N4 C8 118.2(10) .
C12 N4 Ag2 124.0(7) .
C8 N4 Ag2 117.8(7) .
C13 N5 C7 116.8(8) .
C13 N5 Ag2 123.9(6) .
C7 N5 Ag2 118.1(6) .
C18 N6 C14 117.4(10) .
C18 N6 Ag2 124.7(8) .
C14 N6 Ag2 117.9(6) .
C27 N7 C26 118.3(8) .
C27 N7 Ag3 123.6(6) .
C26 N7 Ag3 117.8(6) .
C28 N8 C35 115.0(7) .
C28 N8 Ag3 108.6(5) .
C35 N8 Ag3 136.3(5) .
C40 N9 C36 118.0(8) .
C40 N9 Ag4 123.6(6) .
C36 N9 Ag4 117.6(6) .
C29 N10 C35 116.8(7) .
C29 N10 Ag4 120.1(5) .
C35 N10 Ag4 122.4(5) .
C34 N11 C30 117.3(8) .
C34 N11 Ag4 124.8(6) .
C30 N11 Ag4 117.9(5) .
C29 N12 C28 115.1(7) .
C21 O2 Ag1 116.2(10) .
C19 O3 Ag2 113.3(8) .
C43 O6 Ag3 127.5(6) .
C41 O7 Ag4 112.2(6) .
Ag1 O9 H9BA 109.2 .
Ag1 O9 H9CA 109.5 .
H9BA O9 H9CA 110.1 .
O10 O10 H10B 80.8 2_556
O10 O10 H10C 46.4 2_556
H10B O10 H10C 109.5 .

loop_
_geom_bond_atom_site_label_1
_geom_bond_atom_site_label_2
_geom_bond_distance
_geom_bond_site_symmetry_2
Ag1 N1 2.223(9) .
Ag1 O2 2.275(10) .
Ag1 O9 2.514(9) .
Ag1 N2 2.593(8) .
Ag2 O3 2.260(8) .
Ag2 N5 2.393(8) .
Ag2 N4 2.406(9) .
Ag2 N6 2.561(9) .
Ag3 O6 2.210(6) .
Ag3 N7 2.215(7) .
Ag3 N8 2.637(7) .
Ag4 O7 2.244(7) .
Ag4 N10 2.384(7) .
Ag4 N11 2.436(8) .
Ag4 N9 2.521(8) .
C1 N1 1.361(14) .
C1 C2 1.38(2) .
C1 H1 0.9300 .
C2 C3 1.37(2) .
C2 H2 0.9300 .
C3 C4 1.388(15) .
C3 H3 0.9300 .
C4 C5 1.381(14) .
C4 H4 0.9300 .
C5 N1 1.329(12) .
C5 C6 1.488(12) .
C6 N3 1.331(12) .
C6 N2 1.338(12) .
C7 N3 1.322(11) .
C7 N5 1.332(12) .
C7 C8 1.484(13) .
C8 N4 1.337(12) .
C8 C9 1.395(14) .
C9 C10 1.357(15) .
C9 H9 0.9300 .
C10 C11 1.370(18) .
C10 H10A 0.9300 .
C11 C12 1.386(19) .
C11 H11 0.9300 .
C12 N4 1.321(15) .
C12 H12 0.9300 .
C13 N5 1.319(12) .
C13 N2 1.346(11) .
C13 C14 1.491(13) .
C14 N6 1.356(13) .
C14 C15 1.369(15) .
C15 C16 1.404(17) .
C15 H15 0.9300 .
C16 C17 1.323(19) .
C16 H16 0.9300 .
C17 C18 1.371(19) .
C17 H17 0.9300 .
C18 N6 1.328(14) .
C18 H18 0.9300 .
C19 O3 1.183(12) .
C19 O4 1.233(13) .
C19 C20 1.529(14) .
C20 F5 1.286(13) .
C20 F4 1.312(13) .
C20 F6 1.354(14) .
C21 O2 1.175(14) .
C21 O1 1.210(15) .
C21 C22 1.490(17) .
C22 F3 1.225(16) .
C22 F1 1.245(16) .
C22 F2 1.311(19) .
C23 C24 1.378(14) .
C23 C27 1.387(12) .
C23 H23 0.9300 .
C24 C25 1.360(15) .
C24 H24 0.9300 .
C25 C26 1.383(14) .
C25 H25 0.9300 .
C26 N7 1.339(11) .
C26 H26 0.9300 .
C27 N7 1.331(11) .
C27 C28 1.488(11) .
C28 N8 1.336(11) .
C28 N12 1.340(11) .
C29 N10 1.322(11) .
C29 N12 1.327(11) .
C29 C30 1.507(11) .
C30 N11 1.348(12) .
C30 C31 1.388(12) .
C31 C32 1.376(13) .
C31 H31 0.9300 .
C32 C33 1.387(15) .
C32 H32 0.9300 .
C33 C34 1.369(14) .
C33 H33 0.9300 .
C34 N11 1.309(11) .
C34 H34 0.9300 .
C35 N10 1.326(11) .
C35 N8 1.347(10) .
C35 C36 1.485(11) .
C36 N9 1.331(11) .
C36 C37 1.388(13) .
C37 C38 1.380(14) .
C37 H37 0.9300 .
C38 C39 1.364(15) .
C38 H38 0.9300 .
C39 C40 1.380(15) .
C39 H39 0.9300 .
C40 N9 1.316(12) .
C40 H40 0.9300 .
C41 O8 1.232(12) .
C41 O7 1.241(12) .
C41 C42 1.533(12) .
C42 F11 1.301(11) .
C42 F10 1.312(11) .
C42 F12 1.325(12) .
C43 O6 1.229(11) .
C43 O5 1.233(11) .
C43 C44 1.527(13) .
C44 F7 1.301(13) .
C44 F9 1.313(12) .
C44 F8 1.330(12) .
O9 H9BA 0.9595 .
O9 H9CA 0.9529 .
O10 O10 1.56(5) 2_556
O10 H10B 0.8500 .
O10 H10C 0.8500 .

loop_
_geom_torsion_atom_site_label_1
_geom_torsion_atom_site_label_2
_geom_torsion_atom_site_label_3
_geom_torsion_atom_site_label_4
_geom_torsion
N1 C1 C2 C3 1.5(18)
C1 C2 C3 C4 -2.3(18)
C2 C3 C4 C5 3.0(17)
C3 C4 C5 N1 -2.9(15)
C3 C4 C5 C6 177.4(9)
N1 C5 C6 N3 178.3(8)
C4 C5 C6 N3 -2.0(12)
N1 C5 C6 N2 -1.7(12)
C4 C5 C6 N2 178.0(9)
N3 C7 C8 N4 175.3(8)
N5 C7 C8 N4 -4.2(12)
N3 C7 C8 C9 -4.1(13)
N5 C7 C8 C9 176.5(9)
N4 C8 C9 C10 0.7(16)
C7 C8 C9 C10 -180.0(10)
C8 C9 C10 C11 1.2(17)
C9 C10 C11 C12 -1.6(18)
C10 C11 C12 N4 0.0(18)
N5 C13 C14 N6 5.9(12)
N2 C13 C14 N6 -171.7(8)
N5 C13 C14 C15 -176.9(9)
N2 C13 C14 C15 5.5(14)
N6 C14 C15 C16 1.8(17)
C13 C14 C15 C16 -175.2(10)
C14 C15 C16 C17 -1(2)
C15 C16 C17 C18 -1(2)
C16 C17 C18 N6 2(2)
O3 C19 C20 F5 39.7(15)
O4 C19 C20 F5 -140.0(11)
O3 C19 C20 F4 -86.4(12)
O4 C19 C20 F4 93.9(12)
O3 C19 C20 F6 156.6(10)
O4 C19 C20 F6 -23.1(14)
O2 C21 C22 F3 -84.4(19)
O1 C21 C22 F3 93(2)
O2 C21 C22 F1 52.3(18)
O1 C21 C22 F1 -130.4(16)
O2 C21 C22 F2 159.9(15)
O1 C21 C22 F2 -22.9(19)
C27 C23 C24 C25 0.8(16)
C23 C24 C25 C26 -0.7(16)
C24 C25 C26 N7 1.0(16)
C24 C23 C27 N7 -1.2(15)
C24 C23 C27 C28 -179.9(9)
N7 C27 C28 N8 1.1(12)
C23 C27 C28 N8 179.9(8)
N7 C27 C28 N12 -177.6(7)
C23 C27 C28 N12 1.2(12)
N10 C29 C30 N11 -6.4(11)
N12 C29 C30 N11 174.7(8)
N10 C29 C30 C31 174.2(8)
N12 C29 C30 C31 -4.7(12)
N11 C30 C31 C32 1.0(14)
C29 C30 C31 C32 -179.7(8)
C30 C31 C32 C33 -0.5(14)
C31 C32 C33 C34 0.3(14)
C32 C33 C34 N11 -0.6(15)
N10 C35 C36 N9 12.6(11)
N8 C35 C36 N9 -168.1(8)
N10 C35 C36 C37 -164.0(9)
N8 C35 C36 C37 15.3(13)
N9 C36 C37 C38 0.9(15)
C35 C36 C37 C38 177.3(9)
C36 C37 C38 C39 -0.2(17)
C37 C38 C39 C40 -0.7(18)
C38 C39 C40 N9 1.0(18)
O8 C41 C42 F11 -1.3(14)
O7 C41 C42 F11 179.0(10)
O8 C41 C42 F10 120.5(10)
O7 C41 C42 F10 -59.2(12)
O8 C41 C42 F12 -122.1(10)
O7 C41 C42 F12 58.2(11)
O6 C43 C44 F7 -117.5(11)
O5 C43 C44 F7 63.6(12)
O6 C43 C44 F9 3.8(14)
O5 C43 C44 F9 -175.0(10)
O6 C43 C44 F8 123.3(10)
O5 C43 C44 F8 -55.5(12)
C4 C5 N1 C1 2.0(14)
C6 C5 N1 C1 -178.2(8)
C4 C5 N1 Ag1 175.5(7)
C6 C5 N1 Ag1 -4.8(11)
C2 C1 N1 C5 -1.3(16)
C2 C1 N1 Ag1 -175.1(9)
O2 Ag1 N1 C5 112.5(9)
O9 Ag1 N1 C5 -75.9(7)
N2 Ag1 N1 C5 5.7(7)
O2 Ag1 N1 C1 -73.9(10)
O9 Ag1 N1 C1 97.7(7)
N2 Ag1 N1 C1 179.3(8)
N3 C6 N2 C13 0.2(13)
C5 C6 N2 C13 -179.7(7)
N3 C6 N2 Ag1 -174.2(7)
C5 C6 N2 Ag1 5.9(9)
N5 C13 N2 C6 -3.1(13)
C14 C13 N2 C6 174.3(8)
N5 C13 N2 Ag1 169.3(6)
C14 C13 N2 Ag1 -13.2(13)
N1 Ag1 N2 C6 -5.9(6)
O2 Ag1 N2 C6 -150.3(6)
O9 Ag1 N2 C6 105.1(6)
N1 Ag1 N2 C13 -178.5(9)
O2 Ag1 N2 C13 37.0(10)
O9 Ag1 N2 C13 -67.6(8)
N5 C7 N3 C6 -2.1(13)
C8 C7 N3 C6 178.5(8)
N2 C6 N3 C7 2.2(13)
C5 C6 N3 C7 -177.8(8)
C11 C12 N4 C8 1.8(15)
C11 C12 N4 Ag2 -175.0(8)
C9 C8 N4 C12 -2.2(14)
C7 C8 N4 C12 178.5(8)
C9 C8 N4 Ag2 174.8(7)
C7 C8 N4 Ag2 -4.5(10)
O3 Ag2 N4 C12 -15.1(10)
N5 Ag2 N4 C12 -176.1(9)
N6 Ag2 N4 C12 -175.3(7)
O3 Ag2 N4 C8 168.1(6)
N5 Ag2 N4 C8 7.1(6)
N6 Ag2 N4 C8 7.9(8)
N2 C13 N5 C7 3.3(13)
C14 C13 N5 C7 -174.2(8)
N2 C13 N5 Ag2 170.6(6)
C14 C13 N5 Ag2 -6.9(11)
N3 C7 N5 C13 -0.5(13)
C8 C7 N5 C13 178.9(8)
N3 C7 N5 Ag2 -168.6(7)
C8 C7 N5 Ag2 10.9(10)
O3 Ag2 N5 C13 26.6(11)
N4 Ag2 N5 C13 -176.6(8)
N6 Ag2 N5 C13 4.0(7)
O3 Ag2 N5 C7 -166.3(7)
N4 Ag2 N5 C7 -9.5(6)
N6 Ag2 N5 C7 171.1(7)
C17 C18 N6 C14 -0.5(18)
C17 C18 N6 Ag2 177.8(9)
C15 C14 N6 C18 -1.2(16)
C13 C14 N6 C18 175.9(10)
C15 C14 N6 Ag2 -179.7(8)
C13 C14 N6 Ag2 -2.5(11)
O3 Ag2 N6 C18 13.1(10)
N5 Ag2 N6 C18 -178.7(10)
N4 Ag2 N6 C18 -179.5(9)
O3 Ag2 N6 C14 -168.5(8)
N5 Ag2 N6 C14 -0.4(7)
N4 Ag2 N6 C14 -1.2(9)
C23 C27 N7 C26 1.4(13)
C28 C27 N7 C26 -179.9(8)
C23 C27 N7 Ag3 175.2(7)
C28 C27 N7 Ag3 -6.1(11)
C25 C26 N7 C27 -1.3(14)
C25 C26 N7 Ag3 -175.4(8)
O6 Ag3 N7 C27 145.5(14)
N8 Ag3 N7 C27 5.5(6)
O6 Ag3 N7 C26 -40.7(19)
N8 Ag3 N7 C26 179.3(7)
N12 C28 N8 C35 -1.0(12)
C27 C28 N8 C35 -179.6(7)
N12 C28 N8 Ag3 -178.3(7)
C27 C28 N8 Ag3 3.1(9)
N10 C35 N8 C28 3.1(12)
C36 C35 N8 C28 -176.1(7)
N10 C35 N8 Ag3 179.4(6)
C36 C35 N8 Ag3 0.2(12)
O6 Ag3 N8 C28 -177.2(5)
N7 Ag3 N8 C28 -4.2(5)
O6 Ag3 N8 C35 6.3(9)
N7 Ag3 N8 C35 179.3(8)
C39 C40 N9 C36 -0.4(16)
C39 C40 N9 Ag4 -170.2(9)
C37 C36 N9 C40 -0.5(14)
C35 C36 N9 C40 -177.1(8)
C37 C36 N9 Ag4 169.9(7)
C35 C36 N9 Ag4 -6.7(10)
O7 Ag4 N9 C40 14.8(9)
N10 Ag4 N9 C40 170.3(9)
N11 Ag4 N9 C40 164.5(7)
O7 Ag4 N9 C36 -155.0(7)
N10 Ag4 N9 C36 0.5(6)
N11 Ag4 N9 C36 -5.3(8)
N12 C29 N10 C35 -0.4(13)
C30 C29 N10 C35 -179.2(7)
N12 C29 N10 Ag4 -171.0(6)
C30 C29 N10 Ag4 10.2(10)
N8 C35 N10 C29 -2.5(12)
C36 C35 N10 C29 176.7(7)
N8 C35 N10 Ag4 167.9(6)
C36 C35 N10 Ag4 -12.9(10)
O7 Ag4 N10 C29 -119.0(8)
N11 Ag4 N10 C29 -7.5(6)
N9 Ag4 N10 C29 177.0(7)
O7 Ag4 N10 C35 70.9(9)
N11 Ag4 N10 C35 -177.6(7)
N9 Ag4 N10 C35 6.9(6)
C33 C34 N11 C30 1.1(14)
C33 C34 N11 Ag4 -179.3(7)
C31 C30 N11 C34 -1.2(13)
C29 C30 N11 C34 179.4(8)
C31 C30 N11 Ag4 179.1(7)
C29 C30 N11 Ag4 -0.3(10)
O7 Ag4 N11 C34 -24.7(8)
N10 Ag4 N11 C34 -175.9(8)
N9 Ag4 N11 C34 -170.2(6)
O7 Ag4 N11 C30 155.0(6)
N10 Ag4 N11 C30 3.7(6)
N9 Ag4 N11 C30 9.5(8)
N10 C29 N12 C28 2.2(12)
C30 C29 N12 C28 -179.0(7)
N8 C28 N12 C29 -1.5(12)
C27 C28 N12 C29 177.2(7)
O1 C21 O2 Ag1 -1(2)
C22 C21 O2 Ag1 175.6(8)
N1 Ag1 O2 C21 93.7(12)
O9 Ag1 O2 C21 -78.1(11)
N2 Ag1 O2 C21 -173.9(9)
O4 C19 O3 Ag2 -10.8(15)
C20 C19 O3 Ag2 169.6(7)
N5 Ag2 O3 C19 175.2(7)
N4 Ag2 O3 C19 29.9(11)
N6 Ag2 O3 C19 -164.3(9)
O5 C43 O6 Ag3 -13.7(16)
C44 C43 O6 Ag3 167.7(6)
N7 Ag3 O6 C43 50(2)
N8 Ag3 O6 C43 -172.6(8)
O8 C41 O7 Ag4 -3.7(15)
C42 C41 O7 Ag4 175.9(6)
N10 Ag4 O7 C41 140.3(7)
N11 Ag4 O7 C41 41.4(8)
N9 Ag4 O7 C41 -163.0(7)
